data_2106117
loop_
_publ_author_name
'Touboul, M.'
'Toledano, P.'

_publ_section_title
;
 Structure du vanadate d'indium: In V O4
;
_journal_name_full 'Acta Crystallographica B (24,1968-38,1982)'
_journal_page_first 240
_journal_page_last 245
_journal_volume 36
_journal_year 1980
_chemical_formula_sum 'In O4 V'
_chemical_name_systematic 'In (V O4)'
_space_group_IT_number 63
_symmetry_space_group_name_Hall '-C 2c 2'
_symmetry_space_group_name_H-M 'C m c m'
_cell_angle_alpha 90
_cell_angle_beta 90
_cell_angle_gamma 90
_cell_formula_units_Z 4
_cell_length_a 5.765
_cell_length_b 8.542
_cell_length_c 6.592
_cell_volume 324.621
_citation_journal_id_ASTM ACBCAR
_cod_data_source_file Touboul_ACBCAR_1980_629.cif
_cod_data_source_block In1O4V1
_cod_original_cell_volume 324.6206
_cod_original_formula_sum 'In1 O4 V1'
_cod_database_code 2106117

loop_
_symmetry_equiv_pos_as_xyz
x,y,z
-x,-y,z+1/2
x,-y,-z
-x,y,-z+1/2
-x,-y,-z
x,y,-z-1/2
-x,y,z
x,-y,z-1/2
x+1/2,y+1/2,z
-x+1/2,-y+1/2,z+1/2
x+1/2,-y+1/2,-z
-x+1/2,y+1/2,-z+1/2
-x+1/2,-y+1/2,-z
x+1/2,y+1/2,-z-1/2
-x+1/2,y+1/2,z
x+1/2,-y+1/2,z-1/2

loop_
_atom_site_label
_atom_site_type_symbol
_atom_site_fract_x
_atom_site_fract_y
_atom_site_fract_z
_atom_site_occupancy
_atom_site_U_iso_or_equiv
O2 O-2 0 0.2503 0.0434 1 0.0
V1 V+5 0 0.36258 0.25 1 0.0
O1 O-2 0.2593 0.4787 0.25 1 0.0
In1 In+3 0 0 0 1 0.0
